data_4102493
loop_
_publ_author_name
'Julia R. Khusnutdinova'
'Nigam P. Rath'
'Liviu M. Mirica'

_publ_section_title
;
 Stable Mononuclear Organometallic Pd(III) Complexes and Their C-C Bond
 Formation Reactivity
;
_journal_name_full 'Journal of the American Chemical Society'
_journal_page_first 7303
_journal_page_last 7305
_journal_paper_doi 10.1021/ja103001g
_journal_volume 132
_journal_year 2010
_chemical_formula_sum 'C26 H41 Cl N5 O4 Pd'
_chemical_formula_weight 629.49
_chemical_name_systematic
; 
 ? 
;
_space_group_IT_number 61
_symmetry_cell_setting orthorhombic
_symmetry_space_group_name_Hall '-P 2ac 2ab'
_symmetry_space_group_name_H-M 'P b c a'
_atom_sites_solution_hydrogens geom
_atom_sites_solution_primary direct
_atom_sites_solution_secondary difmap
_audit_creation_method SHELXL-97
_cell_angle_alpha 90.00
_cell_angle_beta 90.00
_cell_angle_gamma 90.00
_cell_formula_units_Z 8
_cell_length_a 13.8149(12)
_cell_length_b 13.4404(11)
_cell_length_c 29.924(3)
_cell_measurement_reflns_used 9253
_cell_measurement_temperature 100(2)
_cell_measurement_theta_max 27.89
_cell_measurement_theta_min 2.51
_cell_volume 5556.2(9)
_computing_cell_refinement 'Bruker SAINT'
_computing_data_collection 'Bruker APEX2'
_computing_data_reduction 'Bruker SAINT'
_computing_molecular_graphics 'Bruker SHELXTL'
_computing_publication_material 'Bruker SHELXTL'
_computing_structure_refinement 'SHELXL-97 (Sheldrick, 2008)'
_computing_structure_solution 'SHELXS-97 (Sheldrick, 2008)'
_diffrn_ambient_temperature 100(2)
_diffrn_measured_fraction_theta_full 1.000
_diffrn_measured_fraction_theta_max 0.993
_diffrn_measurement_device_type 'Bruker APEX-II CCD'
_diffrn_measurement_method '\f and \w scans'
_diffrn_radiation_monochromator graphite
_diffrn_radiation_source 'fine-focus sealed tube'
_diffrn_radiation_type MoK\a
_diffrn_radiation_wavelength 0.71073
_diffrn_reflns_av_R_equivalents 0.0409
_diffrn_reflns_av_sigmaI/netI 0.0119
_diffrn_reflns_limit_h_max 18
_diffrn_reflns_limit_h_min -18
_diffrn_reflns_limit_k_max 17
_diffrn_reflns_limit_k_min -17
_diffrn_reflns_limit_l_max 39
_diffrn_reflns_limit_l_min -39
_diffrn_reflns_number 202050
_diffrn_reflns_theta_full 25.00
_diffrn_reflns_theta_max 27.98
_diffrn_reflns_theta_min 2.01
_exptl_absorpt_coefficient_mu 0.805
_exptl_absorpt_correction_T_max 0.8760
_exptl_absorpt_correction_T_min 0.7015
_exptl_absorpt_correction_type multi-scan
_exptl_absorpt_process_details 'sadabs v2008/1'
_exptl_crystal_colour green
_exptl_crystal_density_diffrn 1.505
_exptl_crystal_density_meas ?
_exptl_crystal_density_method 'not measured'
_exptl_crystal_description rectangular
_exptl_crystal_F_000 2616
_exptl_crystal_size_max 0.47
_exptl_crystal_size_mid 0.31
_exptl_crystal_size_min 0.17
_refine_diff_density_max 0.454
_refine_diff_density_min -0.712
_refine_diff_density_rms 0.058
_refine_ls_extinction_method none
_refine_ls_goodness_of_fit_ref 1.081
_refine_ls_hydrogen_treatment mixed
_refine_ls_matrix_type full
_refine_ls_number_parameters 365
_refine_ls_number_reflns 6647
_refine_ls_number_restraints 15
_refine_ls_restrained_S_all 1.080
_refine_ls_R_factor_all 0.0258
_refine_ls_R_factor_gt 0.0230
_refine_ls_shift/su_max 0.003
_refine_ls_shift/su_mean 0.000
_refine_ls_structure_factor_coef Fsqd
_refine_ls_weighting_details 'calc w=1/[\s^2^(Fo^2^)+(0.0197P)^2^+6.1020P] where P=(Fo^2^+2Fc^2^)/3'
_refine_ls_weighting_scheme calc
_refine_ls_wR_factor_gt 0.0535
_refine_ls_wR_factor_ref 0.0548
_reflns_number_gt 6166
_reflns_number_total 6647
_reflns_threshold_expression >2sigma(I)
_cod_data_source_file ja103001g_si_004.cif
_cod_data_source_block l6410
_cod_depositor_comments
;
The following automatic conversions were performed:

'_exptl_crystal_density_meas' value 'no' was changed to '?' - the
value is perceived as not measured.

Automatic conversion script
Id: cif_fix_values 3008 2015-01-20 13:52:24Z robertas 
;
_cod_original_cell_volume 5556.2(8)
_cod_database_code 4102493

loop_
_symmetry_equiv_pos_as_xyz
'x, y, z'
'-x+1/2, -y, z+1/2'
'-x, y+1/2, -z+1/2'
'x+1/2, -y+1/2, -z'
'-x, -y, -z'
'x-1/2, y, -z-1/2'
'x, -y-1/2, z-1/2'
'-x-1/2, y-1/2, z'

loop_
_atom_site_label
_atom_site_type_symbol
_atom_site_fract_x
_atom_site_fract_y
_atom_site_fract_z
_atom_site_U_iso_or_equiv
_atom_site_adp_type
_atom_site_occupancy
_atom_site_symmetry_multiplicity
_atom_site_calc_flag
_atom_site_refinement_flags
Pd1 Pd 0.564560(8) 0.792829(8) 0.175522(4) 0.00999(4) Uani 1 1 d .
Cl1 Cl 0.37642(3) 0.25322(3) 0.061712(13) 0.01714(8) Uani 1 1 d .
O1 O 0.42158(10) 0.22144(10) 0.10252(4) 0.0250(3) Uani 1 1 d .
O2 O 0.30329(10) 0.32524(12) 0.07164(6) 0.0390(4) Uani 1 1 d .
O3 O 0.33441(14) 0.16933(11) 0.03933(5) 0.0482(5) Uani 1 1 d .
O4 O 0.44765(10) 0.29883(11) 0.03329(5) 0.0328(3) Uani 1 1 d .
N1 N 0.68092(9) 0.75414(10) 0.13423(4) 0.0132(2) Uani 1 1 d .
N2 N 0.50981(9) 0.65161(9) 0.15793(4) 0.0122(2) Uani 1 1 d .
N3 N 0.66819(9) 0.67599(10) 0.21853(4) 0.0133(2) Uani 1 1 d .
N4 N 0.49513(9) 0.80978(9) 0.10024(4) 0.0122(2) Uani 1 1 d .
N5 N 0.67936(15) 0.51364(14) 0.09055(6) 0.0392(4) Uani 1 1 d .
C1 C 0.44926(11) 0.83054(11) 0.21655(5) 0.0116(3) Uani 1 1 d D
C2 C 0.62297(13) 0.92793(12) 0.19205(6) 0.0188(3) Uani 1 1 d D
C3 C 0.67088(11) 0.75879(11) 0.08991(5) 0.0140(3) Uani 1 1 d .
C4 C 0.75095(12) 0.74908(12) 0.06227(5) 0.0182(3) Uani 1 1 d .
H4 H 0.7444 0.7549 0.0308 0.022 Uiso 1 1 calc R
C5 C 0.84020(12) 0.73078(13) 0.08126(6) 0.0199(3) Uani 1 1 d .
H5 H 0.8964 0.7275 0.0630 0.024 Uiso 1 1 calc R
C6 C 0.84754(12) 0.71717(12) 0.12706(6) 0.0188(3) Uani 1 1 d .
H6 H 0.9077 0.7000 0.1404 0.023 Uiso 1 1 calc R
C7 C 0.76543(11) 0.72912(11) 0.15294(5) 0.0152(3) Uani 1 1 d .
C8 C 0.76412(11) 0.71221(13) 0.20295(5) 0.0170(3) Uani 1 1 d .
H8A H 0.8144 0.6628 0.2109 0.020 Uiso 1 1 calc R
H8B H 0.7799 0.7753 0.2184 0.020 Uiso 1 1 calc R
C9 C 0.64594(12) 0.57822(11) 0.19767(5) 0.0159(3) Uani 1 1 d .
H9A H 0.6502 0.5263 0.2211 0.019 Uiso 1 1 calc R
H9B H 0.6967 0.5637 0.1752 0.019 Uiso 1 1 calc R
C10 C 0.54851(12) 0.56937(11) 0.17519(5) 0.0149(3) Uani 1 1 d .
C11 C 0.50706(14) 0.47700(12) 0.16662(5) 0.0202(3) Uani 1 1 d .
H11 H 0.5326 0.4186 0.1801 0.024 Uiso 1 1 calc R
C12 C 0.42860(14) 0.47129(12) 0.13835(6) 0.0222(4) Uani 1 1 d .
H12 H 0.3978 0.4092 0.1331 0.027 Uiso 1 1 calc R
C13 C 0.39489(13) 0.55659(12) 0.11754(5) 0.0181(3) Uani 1 1 d .
H13 H 0.3435 0.5533 0.0965 0.022 Uiso 1 1 calc R
C14 C 0.43763(11) 0.64658(11) 0.12806(5) 0.0137(3) Uani 1 1 d .
C15 C 0.40992(11) 0.74336(12) 0.10599(5) 0.0147(3) Uani 1 1 d .
H15A H 0.3809 0.7294 0.0764 0.018 Uiso 1 1 calc R
H15B H 0.3606 0.7775 0.1244 0.018 Uiso 1 1 calc R
C16 C 0.56932(11) 0.76091(12) 0.07153(5) 0.0150(3) Uani 1 1 d .
H16A H 0.5706 0.7956 0.0424 0.018 Uiso 1 1 calc R
H16B H 0.5486 0.6915 0.0659 0.018 Uiso 1 1 calc R
C17 C 0.66062(12) 0.67142(12) 0.26893(5) 0.0151(3) Uani 1 1 d .
C18 C 0.67038(12) 0.77559(12) 0.28868(5) 0.0190(3) Uani 1 1 d .
H18A H 0.7347 0.8022 0.2817 0.028 Uiso 1 1 calc R
H18B H 0.6620 0.7724 0.3212 0.028 Uiso 1 1 calc R
H18C H 0.6207 0.8191 0.2758 0.028 Uiso 1 1 calc R
C19 C 0.73785(13) 0.60371(13) 0.28986(6) 0.0215(3) Uani 1 1 d .
H19A H 0.7324 0.5367 0.2772 0.032 Uiso 1 1 calc R
H19B H 0.7281 0.6007 0.3223 0.032 Uiso 1 1 calc R
H19C H 0.8023 0.6306 0.2835 0.032 Uiso 1 1 calc R
C20 C 0.56012(12) 0.63211(13) 0.28081(6) 0.0197(3) Uani 1 1 d .
H20A H 0.5108 0.6725 0.2658 0.029 Uiso 1 1 calc R
H20B H 0.5507 0.6359 0.3132 0.029 Uiso 1 1 calc R
H20C H 0.5544 0.5628 0.2710 0.029 Uiso 1 1 calc R
C21 C 0.46699(12) 0.91082(11) 0.08179(5) 0.0150(3) Uani 1 1 d .
C22 C 0.41618(12) 0.90317(13) 0.03635(5) 0.0195(3) Uani 1 1 d .
H22A H 0.4584 0.8685 0.0152 0.029 Uiso 1 1 calc R
H22B H 0.4021 0.9701 0.0251 0.029 Uiso 1 1 calc R
H22C H 0.3556 0.8661 0.0397 0.029 Uiso 1 1 calc R
C23 C 0.55924(13) 0.97239(13) 0.07674(6) 0.0213(3) Uani 1 1 d .
H23A H 0.5961 0.9703 0.1047 0.032 Uiso 1 1 calc R
H23B H 0.5422 1.0415 0.0698 0.032 Uiso 1 1 calc R
H23C H 0.5987 0.9450 0.0525 0.032 Uiso 1 1 calc R
C24 C 0.39972(13) 0.96340(12) 0.11454(6) 0.0202(3) Uani 1 1 d .
H24A H 0.3389 0.9262 0.1169 0.030 Uiso 1 1 calc R
H24B H 0.3862 1.0309 0.1038 0.030 Uiso 1 1 calc R
H24C H 0.4307 0.9670 0.1439 0.030 Uiso 1 1 calc R
C25 C 0.66383(14) 0.49295(13) 0.05463(7) 0.0281(4) Uani 1 1 d .
C26 C 0.64392(17) 0.46695(16) 0.00827(7) 0.0350(5) Uani 1 1 d .
H26A H 0.6287 0.5274 -0.0086 0.053 Uiso 1 1 calc R
H26B H 0.5887 0.4212 0.0070 0.053 Uiso 1 1 calc R
H26C H 0.7009 0.4347 -0.0048 0.053 Uiso 1 1 calc R
H1A H 0.4158(16) 0.7772(11) 0.2190(8) 0.040(7) Uiso 1 1 d D
H1B H 0.4693(18) 0.8513(18) 0.2419(5) 0.049(7) Uiso 1 1 d D
H1C H 0.4152(15) 0.8754(14) 0.2037(7) 0.040(7) Uiso 1 1 d D
H2A H 0.6285(18) 0.9334(18) 0.2205(3) 0.040(7) Uiso 1 1 d D
H2B H 0.5865(14) 0.9744(14) 0.1819(7) 0.033(6) Uiso 1 1 d D
H2C H 0.6769(11) 0.9334(19) 0.1780(7) 0.042(7) Uiso 1 1 d D

loop_
_atom_site_aniso_label
_atom_site_aniso_U_11
_atom_site_aniso_U_22
_atom_site_aniso_U_33
_atom_site_aniso_U_23
_atom_site_aniso_U_13
_atom_site_aniso_U_12
Pd1 0.00864(6) 0.01079(6) 0.01053(6) -0.00074(4) 0.00060(4) -0.00068(4)
Cl1 0.01867(18) 0.01744(17) 0.01530(17) -0.00118(14) -0.00505(14) 0.00009(14)
O1 0.0304(7) 0.0278(6) 0.0167(6) 0.0027(5) -0.0083(5) -0.0013(5)
O2 0.0189(7) 0.0439(9) 0.0542(10) -0.0034(7) -0.0018(7) 0.0118(6)
O3 0.0823(13) 0.0245(7) 0.0377(8) 0.0002(6) -0.0332(9) -0.0174(8)
O4 0.0301(8) 0.0478(9) 0.0205(7) 0.0060(6) 0.0036(6) -0.0011(6)
N1 0.0114(6) 0.0150(6) 0.0131(6) 0.0008(5) 0.0012(5) 0.0011(5)
N2 0.0133(6) 0.0127(6) 0.0107(6) -0.0012(5) 0.0026(5) -0.0013(5)
N3 0.0122(6) 0.0165(6) 0.0111(6) 0.0011(5) 0.0003(5) 0.0007(5)
N4 0.0104(6) 0.0140(6) 0.0120(6) 0.0013(5) 0.0010(5) 0.0002(5)
N5 0.0454(11) 0.0367(10) 0.0355(10) -0.0115(8) 0.0118(9) -0.0034(8)
C1 0.0089(7) 0.0127(7) 0.0132(7) 0.0009(5) 0.0001(6) 0.0000(5)
C2 0.0181(8) 0.0152(7) 0.0231(9) -0.0016(6) -0.0015(7) -0.0048(6)
C3 0.0147(7) 0.0136(7) 0.0139(7) 0.0010(5) 0.0010(6) 0.0005(6)
C4 0.0188(8) 0.0215(8) 0.0144(7) 0.0022(6) 0.0038(6) 0.0011(6)
C5 0.0157(8) 0.0242(8) 0.0199(8) 0.0018(6) 0.0068(6) 0.0025(6)
C6 0.0124(7) 0.0238(8) 0.0202(8) 0.0036(6) 0.0023(6) 0.0029(6)
C7 0.0130(7) 0.0174(7) 0.0153(7) 0.0007(6) 0.0013(6) 0.0008(6)
C8 0.0107(7) 0.0260(8) 0.0144(7) 0.0021(6) 0.0004(6) 0.0014(6)
C9 0.0182(8) 0.0159(7) 0.0136(7) 0.0005(6) -0.0002(6) 0.0046(6)
C10 0.0180(8) 0.0127(7) 0.0140(7) -0.0002(5) 0.0034(6) 0.0007(6)
C11 0.0310(9) 0.0121(7) 0.0175(8) 0.0010(6) 0.0024(7) -0.0009(6)
C12 0.0315(10) 0.0154(7) 0.0196(8) -0.0027(6) 0.0026(7) -0.0089(7)
C13 0.0204(8) 0.0202(8) 0.0137(7) -0.0027(6) 0.0008(6) -0.0058(6)
C14 0.0138(7) 0.0157(7) 0.0116(7) -0.0013(5) 0.0025(6) -0.0021(6)
C15 0.0120(7) 0.0165(7) 0.0156(7) 0.0001(6) -0.0018(6) -0.0025(6)
C16 0.0144(7) 0.0190(7) 0.0115(7) -0.0010(6) 0.0009(6) 0.0008(6)
C17 0.0142(7) 0.0209(7) 0.0103(7) 0.0021(6) 0.0006(6) 0.0022(6)
C18 0.0193(8) 0.0238(8) 0.0138(7) -0.0022(6) 0.0001(6) 0.0004(6)
C19 0.0204(8) 0.0275(9) 0.0165(8) 0.0045(6) -0.0023(7) 0.0052(7)
C20 0.0177(8) 0.0260(8) 0.0152(7) 0.0040(6) 0.0030(6) 0.0001(6)
C21 0.0152(7) 0.0149(7) 0.0149(7) 0.0039(6) -0.0020(6) 0.0005(6)
C22 0.0171(8) 0.0253(8) 0.0160(8) 0.0053(6) -0.0024(6) 0.0017(6)
C23 0.0210(9) 0.0203(8) 0.0227(9) 0.0073(6) -0.0030(7) -0.0052(7)
C24 0.0239(9) 0.0162(7) 0.0204(8) 0.0015(6) 0.0011(7) 0.0051(6)
C25 0.0293(10) 0.0199(8) 0.0352(11) -0.0017(7) 0.0116(8) 0.0020(7)
C26 0.0424(12) 0.0331(10) 0.0295(10) 0.0010(8) -0.0007(9) 0.0076(9)

loop_
_atom_type_symbol
_atom_type_description
_atom_type_scat_dispersion_real
_atom_type_scat_dispersion_imag
_atom_type_scat_source
C C 0.0033 0.0016 'International Tables Vol C Tables 4.2.6.8 and 6.1.1.4'
H H 0.0000 0.0000 'International Tables Vol C Tables 4.2.6.8 and 6.1.1.4'
N N 0.0061 0.0033 'International Tables Vol C Tables 4.2.6.8 and 6.1.1.4'
O O 0.0106 0.0060 'International Tables Vol C Tables 4.2.6.8 and 6.1.1.4'
Cl Cl 0.1484 0.1585 'International Tables Vol C Tables 4.2.6.8 and 6.1.1.4'
Pd Pd -0.9988 1.0072 'International Tables Vol C Tables 4.2.6.8 and 6.1.1.4'

loop_
_geom_angle_atom_site_label_1
_geom_angle_atom_site_label_2
_geom_angle_atom_site_label_3
_geom_angle
C2 Pd1 C1 86.73(7)
C2 Pd1 N1 93.45(6)
C1 Pd1 N1 179.75(6)
C2 Pd1 N2 177.78(6)
C1 Pd1 N2 95.29(5)
N1 Pd1 N2 84.52(5)
C2 Pd1 N4 107.03(6)
C1 Pd1 N4 102.71(5)
N1 Pd1 N4 77.40(5)
N2 Pd1 N4 73.43(5)
C2 Pd1 N3 102.02(6)
C1 Pd1 N3 106.88(5)
N1 Pd1 N3 72.92(5)
N2 Pd1 N3 76.54(5)
N4 Pd1 N3 139.28(4)
O2 Cl1 O3 110.07(11)
O2 Cl1 O1 109.36(9)
O3 Cl1 O1 109.82(8)
O2 Cl1 O4 108.52(9)
O3 Cl1 O4 109.62(10)
O1 Cl1 O4 109.42(8)
C3 N1 C7 121.21(14)
C3 N1 Pd1 119.67(11)
C7 N1 Pd1 119.06(10)
C10 N2 C14 121.01(13)
C10 N2 Pd1 120.38(11)
C14 N2 Pd1 118.58(10)
C9 N3 C8 109.99(12)
C9 N3 C17 111.61(12)
C8 N3 C17 112.80(12)
C9 N3 Pd1 102.83(9)
C8 N3 Pd1 98.29(9)
C17 N3 Pd1 120.15(9)
C15 N4 C16 110.27(12)
C15 N4 C21 112.12(12)
C16 N4 C21 111.17(12)
C15 N4 Pd1 98.47(9)
C16 N4 Pd1 102.65(9)
C21 N4 Pd1 121.10(9)
Pd1 C1 H1A 105.1(17)
Pd1 C1 H1B 110.9(18)
H1A C1 H1B 112(2)
Pd1 C1 H1C 109.2(17)
H1A C1 H1C 109(2)
H1B C1 H1C 110(2)
Pd1 C2 H2A 110.5(17)
Pd1 C2 H2B 109.2(16)
H2A C2 H2B 110(2)
Pd1 C2 H2C 107.5(17)
H2A C2 H2C 114(2)
H2B C2 H2C 106(2)
N1 C3 C4 120.33(15)
N1 C3 C16 117.39(13)
C4 C3 C16 121.78(14)
C5 C4 C3 118.94(15)
C5 C4 H4 120.5
C3 C4 H4 120.5
C4 C5 C6 119.73(15)
C4 C5 H5 120.1
C6 C5 H5 120.1
C7 C6 C5 118.58(15)
C7 C6 H6 120.7
C5 C6 H6 120.7
N1 C7 C6 120.71(14)
N1 C7 C8 116.17(13)
C6 C7 C8 123.09(14)
N3 C8 C7 111.71(13)
N3 C8 H8A 109.3
C7 C8 H8A 109.3
N3 C8 H8B 109.3
C7 C8 H8B 109.3
H8A C8 H8B 107.9
N3 C9 C10 116.17(13)
N3 C9 H9A 108.2
C10 C9 H9A 108.2
N3 C9 H9B 108.2
C10 C9 H9B 108.2
H9A C9 H9B 107.4
N2 C10 C11 120.25(15)
N2 C10 C9 117.73(14)
C11 C10 C9 121.31(14)
C12 C11 C10 119.15(15)
C12 C11 H11 120.4
C10 C11 H11 120.4
C11 C12 C13 119.64(15)
C11 C12 H12 120.2
C13 C12 H12 120.2
C14 C13 C12 118.57(15)
C14 C13 H13 120.7
C12 C13 H13 120.7
N2 C14 C13 120.91(14)
N2 C14 C15 115.93(13)
C13 C14 C15 123.12(14)
N4 C15 C14 111.55(12)
N4 C15 H15A 109.3
C14 C15 H15A 109.3
N4 C15 H15B 109.3
C14 C15 H15B 109.3
H15A C15 H15B 108.0
N4 C16 C3 116.00(12)
N4 C16 H16A 108.3
C3 C16 H16A 108.3
N4 C16 H16B 108.3
C3 C16 H16B 108.3
H16A C16 H16B 107.4
N3 C17 C18 110.04(13)
N3 C17 C20 108.00(13)
C18 C17 C20 107.91(13)
N3 C17 C19 112.48(13)
C18 C17 C19 108.93(13)
C20 C17 C19 109.37(13)
C17 C18 H18A 109.5
C17 C18 H18B 109.5
H18A C18 H18B 109.5
C17 C18 H18C 109.5
H18A C18 H18C 109.5
H18B C18 H18C 109.5
C17 C19 H19A 109.5
C17 C19 H19B 109.5
H19A C19 H19B 109.5
C17 C19 H19C 109.5
H19A C19 H19C 109.5
H19B C19 H19C 109.5
C17 C20 H20A 109.5
C17 C20 H20B 109.5
H20A C20 H20B 109.5
C17 C20 H20C 109.5
H20A C20 H20C 109.5
H20B C20 H20C 109.5
N4 C21 C24 109.72(12)
N4 C21 C23 107.90(13)
C24 C21 C23 108.74(14)
N4 C21 C22 112.34(13)
C24 C21 C22 108.78(14)
C23 C21 C22 109.30(13)
C21 C22 H22A 109.5
C21 C22 H22B 109.5
H22A C22 H22B 109.5
C21 C22 H22C 109.5
H22A C22 H22C 109.5
H22B C22 H22C 109.5
C21 C23 H23A 109.5
C21 C23 H23B 109.5
H23A C23 H23B 109.5
C21 C23 H23C 109.5
H23A C23 H23C 109.5
H23B C23 H23C 109.5
C21 C24 H24A 109.5
C21 C24 H24B 109.5
H24A C24 H24B 109.5
C21 C24 H24C 109.5
H24A C24 H24C 109.5
H24B C24 H24C 109.5
N5 C25 C26 179.6(2)
C25 C26 H26A 109.5
C25 C26 H26B 109.5
H26A C26 H26B 109.5
C25 C26 H26C 109.5
H26A C26 H26C 109.5
H26B C26 H26C 109.5

loop_
_geom_bond_atom_site_label_1
_geom_bond_atom_site_label_2
_geom_bond_distance
Pd1 C2 2.0476(16)
Pd1 C1 2.0739(15)
Pd1 N1 2.0931(13)
Pd1 N2 2.1099(12)
Pd1 N4 2.4589(13)
Pd1 N3 2.4844(13)
Cl1 O2 1.4304(14)
Cl1 O3 1.4342(14)
Cl1 O1 1.4362(13)
Cl1 O4 1.4380(14)
N1 C3 1.335(2)
N1 C7 1.338(2)
N2 C10 1.332(2)
N2 C14 1.341(2)
N3 C9 1.487(2)
N3 C8 1.487(2)
N3 C17 1.5130(19)
N4 C15 1.4873(19)
N4 C16 1.4899(19)
N4 C21 1.5166(19)
N5 C25 1.131(3)
C1 H1A 0.856(9)
C1 H1B 0.855(9)
C1 H1C 0.855(9)
C2 H2A 0.858(9)
C2 H2B 0.859(9)
C2 H2C 0.859(9)
C3 C4 1.387(2)
C3 C16 1.507(2)
C4 C5 1.380(2)
C4 H4 0.9500
C5 C6 1.386(2)
C5 H5 0.9500
C6 C7 1.383(2)
C6 H6 0.9500
C7 C8 1.514(2)
C8 H8A 0.9900
C8 H8B 0.9900
C9 C10 1.509(2)
C9 H9A 0.9900
C9 H9B 0.9900
C10 C11 1.391(2)
C11 C12 1.377(3)
C11 H11 0.9500
C12 C13 1.385(2)
C12 H12 0.9500
C13 C14 1.382(2)
C13 H13 0.9500
C14 C15 1.508(2)
C15 H15A 0.9900
C15 H15B 0.9900
C16 H16A 0.9900
C16 H16B 0.9900
C17 C18 1.526(2)
C17 C20 1.527(2)
C17 C19 1.536(2)
C18 H18A 0.9800
C18 H18B 0.9800
C18 H18C 0.9800
C19 H19A 0.9800
C19 H19B 0.9800
C19 H19C 0.9800
C20 H20A 0.9800
C20 H20B 0.9800
C20 H20C 0.9800
C21 C24 1.524(2)
C21 C23 1.527(2)
C21 C22 1.534(2)
C22 H22A 0.9800
C22 H22B 0.9800
C22 H22C 0.9800
C23 H23A 0.9800
C23 H23B 0.9800
C23 H23C 0.9800
C24 H24A 0.9800
C24 H24B 0.9800
C24 H24C 0.9800
C25 C26 1.457(3)
C26 H26A 0.9800
C26 H26B 0.9800
C26 H26C 0.9800

loop_
_geom_torsion_atom_site_label_1
_geom_torsion_atom_site_label_2
_geom_torsion_atom_site_label_3
_geom_torsion_atom_site_label_4
_geom_torsion
C2 Pd1 N1 C3 -103.99(12)
C1 Pd1 N1 C3 119(14)
N2 Pd1 N1 C3 76.91(12)
N4 Pd1 N1 C3 2.70(11)
N3 Pd1 N1 C3 154.49(12)
C2 Pd1 N1 C7 73.26(12)
C1 Pd1 N1 C7 -64(15)
N2 Pd1 N1 C7 -105.84(12)
N4 Pd1 N1 C7 179.95(12)
N3 Pd1 N1 C7 -28.26(11)
C2 Pd1 N2 C10 50.0(16)
C1 Pd1 N2 C10 -105.86(12)
N1 Pd1 N2 C10 73.97(12)
N4 Pd1 N2 C10 152.43(12)
N3 Pd1 N2 C10 0.26(11)
C2 Pd1 N2 C14 -127.9(16)
C1 Pd1 N2 C14 76.21(12)
N1 Pd1 N2 C14 -103.96(11)
N4 Pd1 N2 C14 -25.51(11)
N3 Pd1 N2 C14 -177.67(12)
C2 Pd1 N3 C9 -164.80(10)
C1 Pd1 N3 C9 104.99(10)
N1 Pd1 N3 C9 -74.86(9)
N2 Pd1 N3 C9 13.47(9)
N4 Pd1 N3 C9 -29.85(12)
C2 Pd1 N3 C8 -52.00(10)
C1 Pd1 N3 C8 -142.22(9)
N1 Pd1 N3 C8 37.94(9)
N2 Pd1 N3 C8 126.27(10)
N4 Pd1 N3 C8 82.94(11)
C2 Pd1 N3 C17 70.51(12)
C1 Pd1 N3 C17 -19.70(12)
N1 Pd1 N3 C17 160.46(12)
N2 Pd1 N3 C17 -111.22(11)
N4 Pd1 N3 C17 -154.54(10)
C2 Pd1 N4 C15 -144.83(9)
C1 Pd1 N4 C15 -54.38(9)
N1 Pd1 N4 C15 125.39(9)
N2 Pd1 N4 C15 37.43(9)
N3 Pd1 N4 C15 81.55(10)
C2 Pd1 N4 C16 102.06(10)
C1 Pd1 N4 C16 -167.48(9)
N1 Pd1 N4 C16 12.29(9)
N2 Pd1 N4 C16 -75.67(9)
N3 Pd1 N4 C16 -31.55(12)
C2 Pd1 N4 C21 -22.52(12)
C1 Pd1 N4 C21 67.93(11)
N1 Pd1 N4 C21 -112.30(11)
N2 Pd1 N4 C21 159.74(12)
N3 Pd1 N4 C21 -156.14(10)
C7 N1 C3 C4 -7.6(2)
Pd1 N1 C3 C4 169.61(12)
C7 N1 C3 C16 164.41(14)
Pd1 N1 C3 C16 -18.40(18)
N1 C3 C4 C5 2.5(2)
C16 C3 C4 C5 -169.16(15)
C3 C4 C5 C6 3.4(3)
C4 C5 C6 C7 -4.4(3)
C3 N1 C7 C6 6.6(2)
Pd1 N1 C7 C6 -170.57(12)
C3 N1 C7 C8 -171.62(14)
Pd1 N1 C7 C8 11.18(18)
C5 C6 C7 N1 -0.6(2)
C5 C6 C7 C8 177.54(15)
C9 N3 C8 C7 62.27(16)
C17 N3 C8 C7 -172.42(12)
Pd1 N3 C8 C7 -44.69(13)
N1 C7 C8 N3 29.26(19)
C6 C7 C8 N3 -148.94(15)
C8 N3 C9 C10 -128.94(14)
C17 N3 C9 C10 105.07(15)
Pd1 N3 C9 C10 -25.04(14)
C14 N2 C10 C11 -7.7(2)
Pd1 N2 C10 C11 174.40(12)
C14 N2 C10 C9 162.75(14)
Pd1 N2 C10 C9 -15.13(18)
N3 C9 C10 N2 29.3(2)
N3 C9 C10 C11 -160.34(14)
N2 C10 C11 C12 3.2(2)
C9 C10 C11 C12 -166.96(15)
C10 C11 C12 C13 2.7(3)
C11 C12 C13 C14 -4.0(3)
C10 N2 C14 C13 6.3(2)
Pd1 N2 C14 C13 -175.75(12)
C10 N2 C14 C15 -171.36(14)
Pd1 N2 C14 C15 6.55(17)
C12 C13 C14 N2 -0.4(2)
C12 C13 C14 C15 177.16(15)
C16 N4 C15 C14 60.51(16)
C21 N4 C15 C14 -175.04(12)
Pd1 N4 C15 C14 -46.41(13)
N2 C14 C15 N4 32.87(19)
C13 C14 C15 N4 -144.76(15)
C15 N4 C16 C3 -129.07(14)
C21 N4 C16 C3 105.93(15)
Pd1 N4 C16 C3 -24.95(14)
N1 C3 C16 N4 31.2(2)
C4 C3 C16 N4 -156.91(14)
C9 N3 C17 C18 -172.38(13)
C8 N3 C17 C18 63.19(16)
Pd1 N3 C17 C18 -51.96(15)
C9 N3 C17 C20 -54.81(16)
C8 N3 C17 C20 -179.24(13)
Pd1 N3 C17 C20 65.60(14)
C9 N3 C17 C19 65.98(17)
C8 N3 C17 C19 -58.45(17)
Pd1 N3 C17 C19 -173.61(10)
C15 N4 C21 C24 62.28(16)
C16 N4 C21 C24 -173.77(13)
Pd1 N4 C21 C24 -53.24(15)
C15 N4 C21 C23 -179.40(13)
C16 N4 C21 C23 -55.45(16)
Pd1 N4 C21 C23 65.07(15)
C15 N4 C21 C22 -58.85(17)
C16 N4 C21 C22 65.10(16)
Pd1 N4 C21 C22 -174.38(10)
